data_7130593
loop_
_publ_author_name
'Evans, Matthew J.'
'Iliffe, George H.'
'Neale, Samuel E.'
'McMullin, Claire L.'
'Fulton, J. Robin'
'Anker, Mathew D.'
'Coles, Martyn P.'

_publ_section_title
;
 Isolating elusive &#x2018;Al(\m-O)M&#x2019; intermediates in CO2
 reduction by bimetallic Al--M complexes (M = Zn, Mg)
;
_journal_name_full 'Chemical Communications'
_journal_paper_doi 10.1039/D2CC04028J
_journal_year 2022
_chemical_formula_moiety 'C51 H75 Al N4 O Si2 Zn, 2(C3.5 H4)'
_chemical_formula_sum 'C58 H83 Al N4 O Si2 Zn'
_chemical_formula_weight 1000.81
_space_group_IT_number 15
_space_group_name_Hall '-C 2yc'
_space_group_name_H-M_alt 'C 1 2/c 1'
_symmetry_cell_setting monoclinic
_symmetry_Int_Tables_number 15
_symmetry_space_group_name_Hall '-C 2yc'
_symmetry_space_group_name_H-M 'C 1 2/c 1'
_atom_sites_solution_hydrogens geom
_audit_conform_dict_location ftp://ftp.iucr.org/pub/cif_core.dic
_audit_conform_dict_name cif_core.dic
_audit_conform_dict_version 2.4.3
_audit_creation_date 2019-05-28T16:19:07-00:00
_audit_creation_method 'WinGX routine CIF_UPDATE'
_audit_update_record
;
2022-07-04 deposited with the CCDC.	2022-08-09 downloaded from the CCDC.
;
_cell_angle_alpha 90
_cell_angle_beta 97.9035(7)
_cell_angle_gamma 90
_cell_formula_units_Z 4
_cell_length_a 19.79296(16)
_cell_length_b 12.46075(9)
_cell_length_c 26.05702(19)
_cell_measurement_reflns_used 13763
_cell_measurement_temperature 120.02(10)
_cell_measurement_theta_max 72.191
_cell_measurement_theta_min 4.197
_cell_measurement_wavelength 1.54184
_cell_volume 6365.53(8)
_computing_cell_refinement 'CrysAlisPro 1.171.39.46 (Rigaku OD, 2018)'
_computing_data_collection 'CrysAlisPro 1.171.39.46 (Rigaku OD, 2018)'
_computing_data_reduction 'CrysAlisPro 1.171.39.46 (Rigaku OD, 2018)'
_computing_molecular_graphics 'Ortep for Windows (Farrugia, 2012)'
_computing_publication_material 'WinGX publication routines (Farrugia, 2012)'
_computing_structure_refinement 'SHELXL-2014/6 (Sheldrick, 2014)'
_diffrn_ambient_temperature 120.02(10)
_diffrn_detector 'CCD plate'
_diffrn_detector_area_resol_mean 8.0856
_diffrn_measured_fraction_theta_full 0.9997
_diffrn_measured_fraction_theta_max 0.9835
_diffrn_measurement_device 'four-circle diffractometer'
_diffrn_measurement_device_type 'SuperNova, Dual, Cu at home/near, EosS2'
_diffrn_measurement_method '\w scans'
_diffrn_orient_matrix_type 'CrysAlisPro convention (1999,Acta A55,543-557)'
_diffrn_orient_matrix_UB_11 0.0431805
_diffrn_orient_matrix_UB_12 0.0129435
_diffrn_orient_matrix_UB_13 -0.0445278
_diffrn_orient_matrix_UB_21 -0.0620552
_diffrn_orient_matrix_UB_22 -0.0322192
_diffrn_orient_matrix_UB_23 -0.0393213
_diffrn_orient_matrix_UB_31 -0.0215089
_diffrn_orient_matrix_UB_32 0.1186117
_diffrn_orient_matrix_UB_33 -0.0058539
_diffrn_radiation_monochromator mirror
_diffrn_radiation_probe x-ray
_diffrn_radiation_type 'Cu K\a'
_diffrn_radiation_wavelength 1.54184
_diffrn_reflns_av_R_equivalents 0.0152
_diffrn_reflns_av_unetI/netI 0.0224
_diffrn_reflns_Laue_measured_fraction_full 1
_diffrn_reflns_Laue_measured_fraction_max 0.985
_diffrn_reflns_limit_h_max 24
_diffrn_reflns_limit_h_min -24
_diffrn_reflns_limit_k_max 15
_diffrn_reflns_limit_k_min -9
_diffrn_reflns_limit_l_max 31
_diffrn_reflns_limit_l_min -32
_diffrn_reflns_number 20014
_diffrn_reflns_point_group_measured_fraction_full 1
_diffrn_reflns_point_group_measured_fraction_max 0.985
_diffrn_reflns_theta_full 66.9682
_diffrn_reflns_theta_max 72.176
_diffrn_reflns_theta_min 4.2039
_diffrn_source 'micro-focus sealed X-ray tube'
_exptl_absorpt_coefficient_mu 1.302
_exptl_absorpt_correction_T_max 1
_exptl_absorpt_correction_T_min 0.613
_exptl_absorpt_correction_type gaussian
_exptl_absorpt_process_details
;
        CrysAlisPro 1.171.39.46 (Rigaku Oxford Diffraction, 2018)
Numerical absorption correction based on gaussian integration over
                        a multifaceted crystal model
        Empirical absorption correction using spherical harmonics,
 implemented in SCALE3 ABSPACK scaling algorithm.
;
_exptl_crystal_colour colourless
_exptl_crystal_density_diffrn 1.044
_exptl_crystal_density_method 'not measured'
_exptl_crystal_description block
_exptl_crystal_F_000 2420
_exptl_crystal_size_max 0.479
_exptl_crystal_size_mid 0.131
_exptl_crystal_size_min 0.111
_refine_diff_density_max 0.27
_refine_diff_density_min -0.263
_refine_diff_density_rms 0.054
_refine_ls_extinction_method none
_refine_ls_goodness_of_fit_ref 1.021
_refine_ls_hydrogen_treatment constr
_refine_ls_matrix_type full
_refine_ls_number_constraints 0
_refine_ls_number_parameters 283
_refine_ls_number_reflns 6202
_refine_ls_number_restraints 0
_refine_ls_restrained_S_all 1.021
_refine_ls_R_factor_all 0.0329
_refine_ls_R_factor_gt 0.0314
_refine_ls_shift/su_max 0
_refine_ls_shift/su_mean 0
_refine_ls_structure_factor_coef Fsqd
_refine_ls_weighting_details 'w=1/[\s^2^(Fo^2^)+(0.0488P)^2^+6.3360P] where P=(Fo^2^+2Fc^2^)/3'
_refine_ls_weighting_scheme calc
_refine_ls_wR_factor_gt 0.0882
_refine_ls_wR_factor_ref 0.0893
_reflns_number_gt 5876
_reflns_number_total 6202
_reflns_threshold_expression 'I > 2\s(I)'
_cod_data_source_file d2cc04028j2.cif
_cod_data_source_block Compound-1-Zn
_cod_original_formula_sum 'C58 H83 Al N4 O Si2 Zn '
_cod_database_code 7130593

loop_
_symmetry_equiv_pos_as_xyz
'x, y, z'
'-x, y, -z+1/2'
'x+1/2, y+1/2, z'
'-x+1/2, y+1/2, -z+1/2'
'-x, -y, -z'
'x, -y, z-1/2'
'-x+1/2, -y+1/2, -z'
'x+1/2, -y+1/2, z-1/2'

loop_
_atom_site_label
_atom_site_type_symbol
_atom_site_fract_x
_atom_site_fract_y
_atom_site_fract_z
_atom_site_U_iso_or_equiv
_atom_site_adp_type
_atom_site_occupancy
_atom_site_calc_flag
_atom_site_disorder_assembly
_atom_site_disorder_group
Zn Zn 0 0.33671(2) 0.25 0.01800(8) Uani 1 d . .
Si Si 0.07345(2) -0.08426(3) 0.23979(2) 0.01988(9) Uani 1 d . .
Al Al 0 0.13720(4) 0.25 0.01388(11) Uani 1 d . .
O O 0 -0.13528(10) 0.25 0.0247(3) Uani 1 d . .
N1 N 0.05957(5) 0.04903(8) 0.22237(4) 0.0165(2) Uani 1 d . .
N2 N 0.01128(7) 0.44287(9) 0.30747(4) 0.0250(3) Uani 1 d . .
C1 C 0.09385(7) 0.08429(10) 0.17995(5) 0.0206(3) Uani 1 d . .
C2 C 0.16145(7) 0.12212(12) 0.18892(6) 0.0284(3) Uani 1 d . .
C3 C 0.19364(9) 0.14995(15) 0.14639(8) 0.0434(4) Uani 1 d . .
H3 H 0.2393 0.1754 0.152 0.052 Uiso 1 calc . .
C4 C 0.16070(11) 0.14141(16) 0.09651(7) 0.0480(5) Uani 1 d . .
H4 H 0.1836 0.1608 0.0681 0.058 Uiso 1 calc . .
C5 C 0.09402(10) 0.10434(14) 0.08775(6) 0.0376(4) Uani 1 d . .
H5 H 0.0713 0.0993 0.0533 0.045 Uiso 1 calc . .
C6 C 0.05981(7) 0.07439(11) 0.12883(5) 0.0242(3) Uani 1 d . .
C7 C 0.19981(7) 0.13357(13) 0.24320(6) 0.0313(3) Uani 1 d . .
H7 H 0.1721 0.098 0.2677 0.038 Uiso 1 calc . .
C8 C 0.20741(9) 0.25177(14) 0.25846(7) 0.0390(4) Uani 1 d . .
H8A H 0.2338 0.289 0.2347 0.059 Uiso 1 calc . .
H8B H 0.2312 0.2575 0.2939 0.059 Uiso 1 calc . .
H8C H 0.1622 0.2846 0.2566 0.059 Uiso 1 calc . .
C9 C 0.26978(9) 0.07918(16) 0.24933(9) 0.0502(5) Uani 1 d . .
H9A H 0.2647 0.0049 0.2371 0.075 Uiso 1 calc . .
H9B H 0.2896 0.0797 0.2859 0.075 Uiso 1 calc . .
H9C H 0.2999 0.1181 0.2289 0.075 Uiso 1 calc . .
C10 C -0.01240(7) 0.03105(11) 0.11870(5) 0.0241(3) Uani 1 d . .
H10 H -0.0182 -0.02 0.1474 0.029 Uiso 1 calc . .
C11 C -0.06471(8) 0.12065(13) 0.12002(6) 0.0319(3) Uani 1 d . .
H11A H -0.0558 0.1586 0.1532 0.048 Uiso 1 calc . .
H11B H -0.1107 0.0898 0.1161 0.048 Uiso 1 calc . .
H11C H -0.0612 0.1711 0.0916 0.048 Uiso 1 calc . .
C12 C -0.02819(10) -0.03070(14) 0.06763(6) 0.0396(4) Uani 1 d . .
H12A H -0.0286 0.0191 0.0385 0.059 Uiso 1 calc . .
H12B H -0.073 -0.0651 0.066 0.059 Uiso 1 calc . .
H12C H 0.0068 -0.0856 0.0657 0.059 Uiso 1 calc . .
C13 C 0.13348(8) -0.10606(13) 0.30061(6) 0.0321(3) Uani 1 d . .
H13A H 0.1187 -0.0634 0.3286 0.048 Uiso 1 calc . .
H13B H 0.1795 -0.0839 0.2952 0.048 Uiso 1 calc . .
H13C H 0.1338 -0.1823 0.3099 0.048 Uiso 1 calc . .
C14 C 0.10723(8) -0.16075(12) 0.18742(6) 0.0316(3) Uani 1 d . .
H14A H 0.1134 -0.2361 0.1977 0.047 Uiso 1 calc . .
H14B H 0.1511 -0.1303 0.1815 0.047 Uiso 1 calc . .
H14C H 0.0749 -0.1561 0.1555 0.047 Uiso 1 calc . .
C15 C 0.00994(10) 0.54814(12) 0.29884(6) 0.0342(4) Uani 1 d . .
C16 C 0 0.59605(16) 0.25 0.0424(7) Uani 1 d . .
H16 H 0 0.6723 0.25 0.051 Uiso 1 calc . .
C17 C 0.01849(13) 0.62505(12) 0.34448(6) 0.0494(5) Uani 1 d . .
H17A H -0.02 0.6168 0.3642 0.074 Uiso 1 calc . .
H17B H 0.0198 0.6989 0.3318 0.074 Uiso 1 calc . .
H17C H 0.0612 0.609 0.367 0.074 Uiso 1 calc . .
C18 C 0.01921(8) 0.41110(10) 0.36118(5) 0.0229(3) Uani 1 d . .
C19 C 0.08408(8) 0.40221(12) 0.38929(6) 0.0291(3) Uani 1 d . .
C20 C 0.08974(9) 0.37813(13) 0.44208(6) 0.0346(4) Uani 1 d . .
H20 H 0.1338 0.3727 0.4616 0.042 Uiso 1 calc . .
C21 C 0.03298(10) 0.36197(12) 0.46666(6) 0.0345(4) Uani 1 d . .
C22 C -0.03055(9) 0.36902(13) 0.43748(6) 0.0344(3) Uani 1 d . .
H22 H -0.0699 0.3561 0.4538 0.041 Uiso 1 calc . .
C23 C -0.03903(8) 0.39449(12) 0.38487(6) 0.0287(3) Uani 1 d . .
C24 C 0.14730(10) 0.42160(19) 0.36414(8) 0.0503(5) Uani 1 d . .
H24A H 0.1879 0.4108 0.3897 0.075 Uiso 1 calc . .
H24B H 0.1468 0.4953 0.351 0.075 Uiso 1 calc . .
H24C H 0.1482 0.3712 0.3354 0.075 Uiso 1 calc . .
C25 C 0.04021(14) 0.33702(16) 0.52403(7) 0.0552(6) Uani 1 d . .
H25A H -0.0044 0.3434 0.5361 0.083 Uiso 1 calc . .
H25B H 0.0722 0.3878 0.543 0.083 Uiso 1 calc . .
H25C H 0.0574 0.2637 0.5301 0.083 Uiso 1 calc . .
C26 C -0.10899(10) 0.40691(19) 0.35536(7) 0.0497(5) Uani 1 d . .
H26A H -0.1142 0.4796 0.341 0.075 Uiso 1 calc . .
H26B H -0.1431 0.3949 0.3787 0.075 Uiso 1 calc . .
H26C H -0.1155 0.3544 0.3271 0.075 Uiso 1 calc . .

loop_
_atom_site_aniso_label
_atom_site_aniso_U_11
_atom_site_aniso_U_22
_atom_site_aniso_U_33
_atom_site_aniso_U_23
_atom_site_aniso_U_13
_atom_site_aniso_U_12
Zn 0.03088(15) 0.00874(12) 0.01532(13) 0 0.00649(9) 0
Si 0.02372(19) 0.01316(17) 0.02406(18) -0.00025(13) 0.00790(14) 0.00542(12)
Al 0.0176(2) 0.0087(2) 0.0164(2) 0 0.00637(18) 0
O 0.0319(7) 0.0089(6) 0.0358(8) 0 0.0134(6) 0
N1 0.0188(5) 0.0125(5) 0.0199(5) -0.0003(4) 0.0081(4) -0.0001(4)
N2 0.0475(7) 0.0125(5) 0.0156(5) -0.0001(4) 0.0070(5) 0.0012(5)
C1 0.0241(6) 0.0156(6) 0.0250(6) -0.0026(5) 0.0131(5) -0.0013(5)
C2 0.0261(7) 0.0258(7) 0.0365(8) -0.0059(6) 0.0153(6) -0.0056(6)
C3 0.0373(9) 0.0467(10) 0.0521(11) -0.0100(8) 0.0275(8) -0.0187(8)
C4 0.0593(12) 0.0523(11) 0.0404(10) -0.0065(8) 0.0354(9) -0.0232(9)
C5 0.0548(10) 0.0367(9) 0.0256(7) -0.0036(6) 0.0207(7) -0.0122(7)
C6 0.0340(7) 0.0177(6) 0.0237(7) -0.0030(5) 0.0143(6) -0.0036(5)
C7 0.0202(7) 0.0326(8) 0.0419(9) -0.0037(7) 0.0075(6) -0.0053(6)
C8 0.0295(8) 0.0386(9) 0.0476(10) -0.0126(7) 0.0009(7) -0.0022(7)
C9 0.0309(9) 0.0427(10) 0.0766(14) -0.0072(9) 0.0059(9) 0.0051(7)
C10 0.0326(7) 0.0204(6) 0.0201(6) -0.0013(5) 0.0063(5) -0.0024(5)
C11 0.0385(8) 0.0278(8) 0.0286(7) 0.0019(6) 0.0018(6) 0.0037(6)
C12 0.0495(10) 0.0400(9) 0.0300(8) -0.0129(7) 0.0077(7) -0.0096(8)
C13 0.0324(8) 0.0332(8) 0.0312(8) 0.0040(6) 0.0059(6) 0.0117(6)
C14 0.0393(8) 0.0229(7) 0.0341(8) -0.0035(6) 0.0109(6) 0.0126(6)
C15 0.0707(11) 0.0137(7) 0.0189(7) -0.0026(5) 0.0087(7) 0.0002(7)
C16 0.099(2) 0.0070(9) 0.0227(10) 0 0.0115(12) 0
C17 0.1129(17) 0.0133(7) 0.0220(8) -0.0039(6) 0.0100(9) 0.0005(8)
C18 0.0424(8) 0.0113(6) 0.0155(6) -0.0012(4) 0.0058(5) 0.0018(5)
C19 0.0413(8) 0.0225(7) 0.0240(7) -0.0048(5) 0.0061(6) 0.0021(6)
C20 0.0497(9) 0.0289(8) 0.0227(7) -0.0046(6) -0.0039(6) 0.0073(7)
C21 0.0655(11) 0.0209(7) 0.0172(7) -0.0003(5) 0.0057(7) 0.0017(7)
C22 0.0534(10) 0.0294(8) 0.0235(7) -0.0016(6) 0.0160(7) -0.0052(7)
C23 0.0403(8) 0.0240(7) 0.0226(7) -0.0021(5) 0.0070(6) -0.0004(6)
C24 0.0437(10) 0.0658(13) 0.0433(10) -0.0123(9) 0.0128(8) -0.0015(9)
C25 0.1020(18) 0.0447(11) 0.0188(8) 0.0031(7) 0.0079(9) 0.0022(10)
C26 0.0416(10) 0.0694(14) 0.0378(9) -0.0053(9) 0.0047(8) 0.0026(9)

loop_
_atom_type_symbol
_atom_type_description
_atom_type_scat_dispersion_real
_atom_type_scat_dispersion_imag
_atom_type_scat_source
C C 0.0181 0.0091 'International Tables Vol C Tables 4.2.6.8 and 6.1.1.4'
H H 0 0 'International Tables Vol C Tables 4.2.6.8 and 6.1.1.4'
N N 0.0311 0.018 'International Tables Vol C Tables 4.2.6.8 and 6.1.1.4'
O O 0.0492 0.0322 'International Tables Vol C Tables 4.2.6.8 and 6.1.1.4'
Al Al 0.213 0.2455 'International Tables Vol C Tables 4.2.6.8 and 6.1.1.4'
Si Si 0.2541 0.3302 'International Tables Vol C Tables 4.2.6.8 and 6.1.1.4'
Zn Zn -1.5491 0.6778 'International Tables Vol C Tables 4.2.6.8 and 6.1.1.4'

loop_
_exptl_crystal_face_index_h
_exptl_crystal_face_index_k
_exptl_crystal_face_index_l
_exptl_crystal_face_perp_dist
-13 1 0 0.0583
3 0 -17 0.0551
4 -8 -2 0.2434
-3 0 17 0.0608
-2 7 -7 0.1866
8 0 12 0.0553
5 5 11 0.1505
-2 8 2 0.2148
7 -5 8 0.1798
-6 -7 1 0.2351
-12 -2 0 0.1048
10 5 -1 0.144
13 0 0 0.0512
-3 -7 -7 0.2207
-8 0 -11 0.0627
-7 -4 -11 0.1401
-7 6 -7 0.1545
-7 -6 7 0.2104
6 -7 -1 0.2259
-12 0 8 0.0678
-10 5 5 0.1534
5 7 -6 0.1861
10 4 -8 0.1328
3 0 16 0.0559
0 5 13 0.1522
10 0 -13 0.0707
7 4 -12 0.132
-12 0 -5 0.0541

loop_
_geom_angle_atom_site_label_1
_geom_angle_atom_site_label_2
_geom_angle_atom_site_label_3
_geom_angle
_geom_angle_site_symmetry_1
_geom_angle_site_symmetry_3
_geom_angle_publ_flag
N2 Zn N2 96.55(7) 2 . ?
N2 Zn Al 131.73(3) 2 . ?
N2 Zn Al 131.72(3) . . ?
O Si N1 107.54(6) . . ?
O Si C14 109.61(6) . . ?
N1 Si C14 111.00(6) . . ?
O Si C13 106.30(6) . . ?
N1 Si C13 114.92(6) . . ?
C14 Si C13 107.29(7) . . ?
N1 Al N1 106.21(7) 2 . ?
N1 Al Zn 126.89(3) 2 . ?
N1 Al Zn 126.89(3) . . ?
Si O Si 134.43(8) . 2 ?
C1 N1 Si 114.71(8) . . ?
C1 N1 Al 120.99(8) . . ?
Si N1 Al 124.03(6) . . ?
C15 N2 C18 115.57(11) . . ?
C15 N2 Zn 122.09(9) . . ?
C18 N2 Zn 122.31(8) . . ?
C2 C1 C6 120.32(12) . . ?
C2 C1 N1 120.74(12) . . ?
C6 C1 N1 118.84(12) . . ?
C3 C2 C1 118.60(15) . . ?
C3 C2 C7 119.48(14) . . ?
C1 C2 C7 121.92(13) . . ?
C4 C3 C2 121.47(16) . . ?
C4 C3 H3 119.3 . . ?
C2 C3 H3 119.3 . . ?
C3 C4 C5 119.85(15) . . ?
C3 C4 H4 120.1 . . ?
C5 C4 H4 120.1 . . ?
C4 C5 C6 120.96(16) . . ?
C4 C5 H5 119.5 . . ?
C6 C5 H5 119.5 . . ?
C5 C6 C1 118.79(14) . . ?
C5 C6 C10 120.48(14) . . ?
C1 C6 C10 120.72(12) . . ?
C2 C7 C8 110.62(14) . . ?
C2 C7 C9 112.67(14) . . ?
C8 C7 C9 110.16(13) . . ?
C2 C7 H7 107.7 . . ?
C8 C7 H7 107.7 . . ?
C9 C7 H7 107.7 . . ?
C7 C8 H8A 109.5 . . ?
C7 C8 H8B 109.5 . . ?
H8A C8 H8B 109.5 . . ?
C7 C8 H8C 109.5 . . ?
H8A C8 H8C 109.5 . . ?
H8B C8 H8C 109.5 . . ?
C7 C9 H9A 109.5 . . ?
C7 C9 H9B 109.5 . . ?
H9A C9 H9B 109.5 . . ?
C7 C9 H9C 109.5 . . ?
H9A C9 H9C 109.5 . . ?
H9B C9 H9C 109.5 . . ?
C6 C10 C11 111.19(12) . . ?
C6 C10 C12 113.89(12) . . ?
C11 C10 C12 109.21(13) . . ?
C6 C10 H10 107.4 . . ?
C11 C10 H10 107.4 . . ?
C12 C10 H10 107.4 . . ?
C10 C11 H11A 109.5 . . ?
C10 C11 H11B 109.5 . . ?
H11A C11 H11B 109.5 . . ?
C10 C11 H11C 109.5 . . ?
H11A C11 H11C 109.5 . . ?
H11B C11 H11C 109.5 . . ?
C10 C12 H12A 109.5 . . ?
C10 C12 H12B 109.5 . . ?
H12A C12 H12B 109.5 . . ?
C10 C12 H12C 109.5 . . ?
H12A C12 H12C 109.5 . . ?
H12B C12 H12C 109.5 . . ?
Si C13 H13A 109.5 . . ?
Si C13 H13B 109.5 . . ?
H13A C13 H13B 109.5 . . ?
Si C13 H13C 109.5 . . ?
H13A C13 H13C 109.5 . . ?
H13B C13 H13C 109.5 . . ?
Si C14 H14A 109.5 . . ?
Si C14 H14B 109.5 . . ?
H14A C14 H14B 109.5 . . ?
Si C14 H14C 109.5 . . ?
H14A C14 H14C 109.5 . . ?
H14B C14 H14C 109.5 . . ?
N2 C15 C16 124.97(14) . . ?
N2 C15 C17 119.49(13) . . ?
C16 C15 C17 115.52(14) . . ?
C15 C16 C15 129.32(19) . 2 ?
C15 C16 H16 115.3 . . ?
C15 C16 H16 115.3 2 . ?
C15 C17 H17A 109.5 . . ?
C15 C17 H17B 109.5 . . ?
H17A C17 H17B 109.5 . . ?
C15 C17 H17C 109.5 . . ?
H17A C17 H17C 109.5 . . ?
H17B C17 H17C 109.5 . . ?
C19 C18 C23 120.89(13) . . ?
C19 C18 N2 120.12(13) . . ?
C23 C18 N2 118.92(13) . . ?
C18 C19 C20 118.58(15) . . ?
C18 C19 C24 121.22(14) . . ?
C20 C19 C24 120.17(16) . . ?
C21 C20 C19 121.81(16) . . ?
C21 C20 H20 119.1 . . ?
C19 C20 H20 119.1 . . ?
C22 C21 C20 118.20(14) . . ?
C22 C21 C25 120.81(18) . . ?
C20 C21 C25 120.99(18) . . ?
C21 C22 C23 122.23(15) . . ?
C21 C22 H22 118.9 . . ?
C23 C22 H22 118.9 . . ?
C22 C23 C18 118.26(15) . . ?
C22 C23 C26 120.42(15) . . ?
C18 C23 C26 121.29(14) . . ?
C19 C24 H24A 109.5 . . ?
C19 C24 H24B 109.5 . . ?
H24A C24 H24B 109.5 . . ?
C19 C24 H24C 109.5 . . ?
H24A C24 H24C 109.5 . . ?
H24B C24 H24C 109.5 . . ?
C21 C25 H25A 109.5 . . ?
C21 C25 H25B 109.5 . . ?
H25A C25 H25B 109.5 . . ?
C21 C25 H25C 109.5 . . ?
H25A C25 H25C 109.5 . . ?
H25B C25 H25C 109.5 . . ?
C23 C26 H26A 109.5 . . ?
C23 C26 H26B 109.5 . . ?
H26A C26 H26B 109.5 . . ?
C23 C26 H26C 109.5 . . ?
H26A C26 H26C 109.5 . . ?
H26B C26 H26C 109.5 . . ?

loop_
_geom_bond_atom_site_label_1
_geom_bond_atom_site_label_2
_geom_bond_distance
_geom_bond_site_symmetry_2
_geom_bond_publ_flag
Zn N2 1.9876(11) 2 ?
Zn N2 1.9876(11) . ?
Zn Al 2.4860(5) . ?
Si O 1.6417(6) . ?
Si N1 1.7337(11) . ?
Si C14 1.8624(15) . ?
Si C13 1.8654(16) . ?
Al N1 1.8299(11) 2 ?
Al N1 1.8300(11) . ?
O Si 1.6417(6) 2 ?
N1 C1 1.4427(16) . ?
N2 C15 1.3306(19) . ?
N2 C18 1.4421(16) . ?
C1 C2 1.4076(19) . ?
C1 C6 1.413(2) . ?
C2 C3 1.396(2) . ?
C2 C7 1.517(2) . ?
C3 C4 1.376(3) . ?
C3 H3 0.95 . ?
C4 C5 1.387(3) . ?
C4 H4 0.95 . ?
C5 C6 1.3938(19) . ?
C5 H5 0.95 . ?
C6 C10 1.517(2) . ?
C7 C8 1.528(2) . ?
C7 C9 1.530(2) . ?
C7 H7 1 . ?
C8 H8A 0.98 . ?
C8 H8B 0.98 . ?
C8 H8C 0.98 . ?
C9 H9A 0.98 . ?
C9 H9B 0.98 . ?
C9 H9C 0.98 . ?
C10 C11 1.526(2) . ?
C10 C12 1.5317(19) . ?
C10 H10 1 . ?
C11 H11A 0.98 . ?
C11 H11B 0.98 . ?
C11 H11C 0.98 . ?
C12 H12A 0.98 . ?
C12 H12B 0.98 . ?
C12 H12C 0.98 . ?
C13 H13A 0.98 . ?
C13 H13B 0.98 . ?
C13 H13C 0.98 . ?
C14 H14A 0.98 . ?
C14 H14B 0.98 . ?
C14 H14C 0.98 . ?
C15 C16 1.3950(17) . ?
C15 C17 1.5185(19) . ?
C16 C15 1.3950(17) 2 ?
C16 H16 0.95 . ?
C17 H17A 0.98 . ?
C17 H17B 0.98 . ?
C17 H17C 0.98 . ?
C18 C19 1.392(2) . ?
C18 C23 1.396(2) . ?
C19 C20 1.397(2) . ?
C19 C24 1.510(2) . ?
C20 C21 1.382(3) . ?
C20 H20 0.95 . ?
C21 C22 1.380(3) . ?
C21 C25 1.514(2) . ?
C22 C23 1.395(2) . ?
C22 H22 0.95 . ?
C23 C26 1.497(2) . ?
C24 H24A 0.98 . ?
C24 H24B 0.98 . ?
C24 H24C 0.98 . ?
C25 H25A 0.98 . ?
C25 H25B 0.98 . ?
C25 H25C 0.98 . ?
C26 H26A 0.98 . ?
C26 H26B 0.98 . ?
C26 H26C 0.98 . ?
